data_4119227
loop_
_publ_author_name
'Feng Chen'
'Chong Kiat Tan'
'Ying-Yeung Yeung'

_publ_section_title
;
 C2-Symmetric Cyclic Selenium-Catalyzed Enantioselective
 Bromoaminocyclization
;
_journal_name_full 'Journal of the American Chemical Society'
_journal_page_first 1232
_journal_page_last 1235
_journal_paper_doi 10.1021/ja311202e
_journal_volume 135
_journal_year 2013
_chemical_formula_sum 'C23 H21 Br N2 O4 S'
_chemical_formula_weight 501.39
_chemical_name_systematic
; 
 ? 
;
_space_group_IT_number 14
_symmetry_cell_setting monoclinic
_symmetry_space_group_name_Hall '-P 2yn'
_symmetry_space_group_name_H-M 'P 1 21/n 1'
_atom_sites_solution_hydrogens geom
_atom_sites_solution_primary direct
_atom_sites_solution_secondary difmap
_audit_creation_method SHELXL-97
_cell_angle_alpha 90.00
_cell_angle_beta 94.078(4)
_cell_angle_gamma 90.00
_cell_formula_units_Z 4
_cell_length_a 7.6702(13)
_cell_length_b 11.5801(19)
_cell_length_c 23.557(4)
_cell_measurement_reflns_used 850
_cell_measurement_temperature 100(2)
_cell_measurement_theta_max 27.14
_cell_measurement_theta_min 2.47
_cell_volume 2087.1(6)
_computing_cell_refinement 'Bruker SMART'
_computing_data_collection 'Bruker SMART'
_computing_data_reduction 'Bruker SAINT'
_computing_molecular_graphics 'Bruker SHELXTL'
_computing_publication_material 'Bruker SHELXTL'
_computing_structure_refinement 'SHELXL-97 (Sheldrick, 1997)'
_computing_structure_solution 'SHELXS-97 (Sheldrick, 1990)'
_diffrn_ambient_temperature 100(2)
_diffrn_measured_fraction_theta_full 0.999
_diffrn_measured_fraction_theta_max 0.999
_diffrn_measurement_device_type 'CCD area detector'
_diffrn_measurement_method 'phi and omega scans'
_diffrn_radiation_monochromator graphite
_diffrn_radiation_source 'fine-focus sealed tube'
_diffrn_radiation_type MoK\a
_diffrn_radiation_wavelength 0.71073
_diffrn_reflns_av_R_equivalents 0.0390
_diffrn_reflns_av_sigmaI/netI 0.0454
_diffrn_reflns_limit_h_max 9
_diffrn_reflns_limit_h_min -9
_diffrn_reflns_limit_k_max 14
_diffrn_reflns_limit_k_min -15
_diffrn_reflns_limit_l_max 30
_diffrn_reflns_limit_l_min -24
_diffrn_reflns_number 14371
_diffrn_reflns_theta_full 27.49
_diffrn_reflns_theta_max 27.49
_diffrn_reflns_theta_min 1.73
_exptl_absorpt_coefficient_mu 2.104
_exptl_absorpt_correction_T_max 0.8621
_exptl_absorpt_correction_T_min 0.6799
_exptl_absorpt_correction_type multi-scan
_exptl_absorpt_process_details 'Sadabs, (Sheldrick 2008)'
_exptl_crystal_colour COLOURLESS
_exptl_crystal_density_diffrn 1.596
_exptl_crystal_density_meas ?
_exptl_crystal_description PLATE
_exptl_crystal_F_000 1024
_exptl_crystal_size_max 0.60
_exptl_crystal_size_mid 0.24
_exptl_crystal_size_min 0.12
_refine_diff_density_max 0.589
_refine_diff_density_min -0.314
_refine_diff_density_rms 0.097
_refine_ls_extinction_method none
_refine_ls_goodness_of_fit_ref 1.084
_refine_ls_hydrogen_treatment constr
_refine_ls_matrix_type full
_refine_ls_number_parameters 280
_refine_ls_number_reflns 4760
_refine_ls_number_restraints 0
_refine_ls_restrained_S_all 1.084
_refine_ls_R_factor_all 0.0461
_refine_ls_R_factor_gt 0.0362
_refine_ls_shift/su_max 0.001
_refine_ls_shift/su_mean 0.000
_refine_ls_structure_factor_coef Fsqd
_refine_ls_weighting_details 'calc w=1/[\s^2^(Fo^2^)+(0.0481P)^2^+0.4580P] where P=(Fo^2^+2Fc^2^)/3'
_refine_ls_weighting_scheme calc
_refine_ls_wR_factor_gt 0.0895
_refine_ls_wR_factor_ref 0.0932
_reflns_number_gt 3977
_reflns_number_total 4760
_reflns_threshold_expression >2sigma(I)
_cod_data_source_file ja311202e_si_003.cif
_cod_data_source_block c823
_cod_depositor_comments
;
The following automatic conversions were performed:

'_exptl_crystal_density_meas' value 'Not Measured' was changed to '?'
- the value is perceived as not measured.

Automatic conversion script
Id: cif_fix_values 3008 2015-01-20 13:52:24Z robertas 
;
_cod_database_code 4119227

loop_
_symmetry_equiv_pos_as_xyz
'x, y, z'
'-x+1/2, y+1/2, -z+1/2'
'-x, -y, -z'
'x-1/2, -y-1/2, z-1/2'

loop_
_atom_site_label
_atom_site_type_symbol
_atom_site_fract_x
_atom_site_fract_y
_atom_site_fract_z
_atom_site_U_iso_or_equiv
_atom_site_adp_type
_atom_site_occupancy
_atom_site_symmetry_multiplicity
_atom_site_calc_flag
_atom_site_refinement_flags
Br1 Br 0.01150(3) 0.20661(2) 0.792797(10) 0.01614(9) Uani 1 1 d .
S1 S -0.15802(7) 0.51478(5) 0.82741(3) 0.01341(14) Uani 1 1 d .
O1 O -0.1742(2) 0.44194(14) 0.87577(7) 0.0169(4) Uani 1 1 d .
O2 O -0.2978(2) 0.52171(15) 0.78357(8) 0.0188(4) Uani 1 1 d .
O3 O 0.0108(3) 0.71707(15) 1.02138(8) 0.0224(4) Uani 1 1 d .
O4 O 0.0808(3) 0.89362(16) 1.00351(8) 0.0246(4) Uani 1 1 d .
N1 N 0.0137(3) 0.47541(18) 0.79632(8) 0.0143(4) Uani 1 1 d .
N2 N 0.0213(3) 0.79838(18) 0.98895(9) 0.0173(4) Uani 1 1 d .
C1 C 0.1792(3) 0.4240(2) 0.82463(10) 0.0132(5) Uani 1 1 d .
C2 C 0.2929(3) 0.4110(2) 0.77225(10) 0.0160(5) Uani 1 1 d .
H2A H 0.3972 0.4614 0.7770 0.019 Uiso 1 1 calc R
H2B H 0.3325 0.3301 0.7689 0.019 Uiso 1 1 calc R
C3 C 0.1800(3) 0.4459(2) 0.71908(11) 0.0205(5) Uani 1 1 d .
H3A H 0.2510 0.4849 0.6913 0.025 Uiso 1 1 calc R
H3B H 0.1223 0.3777 0.7007 0.025 Uiso 1 1 calc R
C4 C 0.0470(3) 0.5276(2) 0.74091(11) 0.0196(5) Uani 1 1 d .
H4A H 0.0948 0.6067 0.7457 0.023 Uiso 1 1 calc R
H4B H -0.0607 0.5301 0.7151 0.023 Uiso 1 1 calc R
C5 C 0.2592(3) 0.5073(2) 0.87060(10) 0.0127(5) Uani 1 1 d .
C6 C 0.3374(3) 0.6100(2) 0.85414(11) 0.0173(5) Uani 1 1 d .
H6 H 0.3435 0.6265 0.8148 0.021 Uiso 1 1 calc R
C7 C 0.4063(4) 0.6882(2) 0.89461(12) 0.0219(6) Uani 1 1 d .
H7 H 0.4589 0.7575 0.8826 0.026 Uiso 1 1 calc R
C8 C 0.3989(3) 0.6661(2) 0.95217(12) 0.0211(6) Uani 1 1 d .
H8 H 0.4472 0.7191 0.9797 0.025 Uiso 1 1 calc R
C9 C 0.3197(3) 0.5649(2) 0.96890(11) 0.0184(5) Uani 1 1 d .
H9 H 0.3126 0.5493 1.0083 0.022 Uiso 1 1 calc R
C10 C 0.2509(3) 0.4865(2) 0.92879(10) 0.0155(5) Uani 1 1 d .
H10 H 0.1974 0.4177 0.9411 0.019 Uiso 1 1 calc R
C11 C 0.1396(3) 0.30625(19) 0.85076(10) 0.0134(5) Uani 1 1 d .
H11 H 0.0591 0.3205 0.8816 0.016 Uiso 1 1 calc R
C12 C 0.2918(3) 0.2362(2) 0.87659(10) 0.0151(5) Uani 1 1 d .
C13 C 0.2511(3) 0.1368(2) 0.90627(11) 0.0171(5) Uani 1 1 d .
H13 H 0.1320 0.1187 0.9106 0.021 Uiso 1 1 calc R
C14 C 0.3799(3) 0.0637(2) 0.92963(11) 0.0201(5) Uani 1 1 d .
H14 H 0.3490 -0.0042 0.9492 0.024 Uiso 1 1 calc R
C15 C 0.5544(3) 0.0902(2) 0.92425(11) 0.0202(5) Uani 1 1 d .
H15 H 0.6434 0.0398 0.9396 0.024 Uiso 1 1 calc R
C16 C 0.5982(3) 0.1902(2) 0.89649(11) 0.0202(6) Uani 1 1 d .
H16 H 0.7177 0.2091 0.8935 0.024 Uiso 1 1 calc R
C17 C 0.4687(3) 0.2634(2) 0.87293(11) 0.0173(5) Uani 1 1 d .
H17 H 0.5004 0.3321 0.8542 0.021 Uiso 1 1 calc R
C18 C -0.1226(3) 0.6571(2) 0.85319(11) 0.0137(5) Uani 1 1 d .
C19 C -0.1408(3) 0.7509(2) 0.81601(11) 0.0170(5) Uani 1 1 d .
H19 H -0.1750 0.7391 0.7769 0.020 Uiso 1 1 calc R
C20 C -0.1083(3) 0.8620(2) 0.83689(12) 0.0195(5) Uani 1 1 d .
H20 H -0.1221 0.9266 0.8121 0.023 Uiso 1 1 calc R
C21 C -0.0562(3) 0.8783(2) 0.89350(11) 0.0183(5) Uani 1 1 d .
H21 H -0.0318 0.9536 0.9080 0.022 Uiso 1 1 calc R
C22 C -0.0400(3) 0.7829(2) 0.92886(11) 0.0150(5) Uani 1 1 d .
C23 C -0.0744(3) 0.6718(2) 0.91031(11) 0.0147(5) Uani 1 1 d .
H23 H -0.0654 0.6081 0.9357 0.018 Uiso 1 1 calc R

loop_
_atom_site_aniso_label
_atom_site_aniso_U_11
_atom_site_aniso_U_22
_atom_site_aniso_U_33
_atom_site_aniso_U_23
_atom_site_aniso_U_13
_atom_site_aniso_U_12
Br1 0.01579(14) 0.01425(13) 0.01805(14) -0.00297(9) -0.00119(9) -0.00212(9)
S1 0.0119(3) 0.0122(3) 0.0160(3) -0.0009(2) 0.0003(2) -0.0016(2)
O1 0.0168(9) 0.0145(8) 0.0197(9) 0.0004(7) 0.0039(7) -0.0026(7)
O2 0.0133(8) 0.0201(9) 0.0225(10) -0.0022(8) -0.0033(7) -0.0008(7)
O3 0.0289(11) 0.0233(10) 0.0151(9) 0.0015(8) 0.0033(8) -0.0013(8)
O4 0.0284(10) 0.0194(9) 0.0253(10) -0.0085(8) -0.0032(8) -0.0044(8)
N1 0.0138(10) 0.0162(10) 0.0129(10) 0.0014(8) 0.0014(8) -0.0005(8)
N2 0.0151(10) 0.0196(11) 0.0175(11) -0.0031(9) 0.0031(8) 0.0003(8)
C1 0.0120(11) 0.0138(11) 0.0136(12) 0.0001(9) 0.0001(9) -0.0010(9)
C2 0.0146(12) 0.0186(12) 0.0151(12) -0.0001(10) 0.0042(9) -0.0025(9)
C3 0.0250(14) 0.0233(13) 0.0137(12) 0.0020(10) 0.0037(10) -0.0006(11)
C4 0.0222(13) 0.0220(13) 0.0146(12) 0.0032(10) 0.0023(10) -0.0008(10)
C5 0.0099(11) 0.0139(11) 0.0141(12) -0.0010(9) -0.0008(9) 0.0015(9)
C6 0.0177(12) 0.0174(12) 0.0169(12) 0.0000(10) 0.0020(10) -0.0025(10)
C7 0.0239(14) 0.0147(12) 0.0271(15) -0.0010(11) 0.0014(11) -0.0073(10)
C8 0.0204(13) 0.0191(12) 0.0231(14) -0.0058(11) -0.0023(11) 0.0003(10)
C9 0.0202(13) 0.0197(12) 0.0148(12) 0.0021(10) -0.0015(10) 0.0041(10)
C10 0.0155(12) 0.0149(11) 0.0159(12) 0.0012(10) 0.0001(10) 0.0000(9)
C11 0.0143(12) 0.0118(11) 0.0140(12) -0.0019(9) 0.0007(9) -0.0015(9)
C12 0.0174(12) 0.0141(11) 0.0138(12) -0.0050(10) 0.0012(9) 0.0013(9)
C13 0.0169(12) 0.0159(12) 0.0187(13) -0.0032(10) 0.0029(10) -0.0034(9)
C14 0.0268(14) 0.0166(12) 0.0167(13) 0.0015(10) 0.0011(11) -0.0018(10)
C15 0.0216(13) 0.0211(13) 0.0170(13) 0.0010(10) -0.0039(10) 0.0052(10)
C16 0.0159(13) 0.0247(14) 0.0199(13) -0.0011(11) -0.0001(10) -0.0007(10)
C17 0.0174(13) 0.0162(12) 0.0183(13) -0.0015(10) 0.0030(10) -0.0030(10)
C18 0.0097(11) 0.0124(11) 0.0189(12) -0.0017(10) 0.0011(9) -0.0017(9)
C19 0.0149(12) 0.0186(12) 0.0174(13) 0.0003(10) -0.0006(10) 0.0008(10)
C20 0.0195(13) 0.0143(12) 0.0246(14) 0.0065(10) 0.0005(11) 0.0004(10)
C21 0.0173(12) 0.0130(11) 0.0246(14) -0.0010(10) 0.0025(10) -0.0015(9)
C22 0.0115(11) 0.0179(12) 0.0156(12) -0.0028(10) 0.0010(9) 0.0001(9)
C23 0.0129(11) 0.0141(11) 0.0173(12) 0.0010(10) 0.0031(9) 0.0002(9)

loop_
_atom_type_symbol
_atom_type_description
_atom_type_scat_dispersion_real
_atom_type_scat_dispersion_imag
_atom_type_scat_source
C C 0.0033 0.0016 'International Tables Vol C Tables 4.2.6.8 and 6.1.1.4'
H H 0.0000 0.0000 'International Tables Vol C Tables 4.2.6.8 and 6.1.1.4'
N N 0.0061 0.0033 'International Tables Vol C Tables 4.2.6.8 and 6.1.1.4'
O O 0.0106 0.0060 'International Tables Vol C Tables 4.2.6.8 and 6.1.1.4'
S S 0.1246 0.1234 'International Tables Vol C Tables 4.2.6.8 and 6.1.1.4'
Br Br -0.2901 2.4595 'International Tables Vol C Tables 4.2.6.8 and 6.1.1.4'

loop_
_geom_angle_atom_site_label_1
_geom_angle_atom_site_label_2
_geom_angle_atom_site_label_3
_geom_angle
O1 S1 O2 120.21(11)
O1 S1 N1 108.30(10)
O2 S1 N1 106.26(11)
O1 S1 C18 107.21(11)
O2 S1 C18 106.44(11)
N1 S1 C18 107.92(11)
C4 N1 C1 110.98(19)
C4 N1 S1 118.84(16)
C1 N1 S1 126.57(16)
O3 N2 O4 123.8(2)
O3 N2 C22 118.6(2)
O4 N2 C22 117.6(2)
N1 C1 C11 110.01(18)
N1 C1 C5 110.02(18)
C11 C1 C5 110.70(19)
N1 C1 C2 100.78(18)
C11 C1 C2 111.57(19)
C5 C1 C2 113.34(19)
C3 C2 C1 107.8(2)
C4 C3 C2 104.2(2)
N1 C4 C3 102.01(19)
C10 C5 C6 117.9(2)
C10 C5 C1 122.5(2)
C6 C5 C1 119.5(2)
C7 C6 C5 120.9(2)
C8 C7 C6 120.7(2)
C7 C8 C9 118.9(2)
C10 C9 C8 120.8(2)
C9 C10 C5 120.9(2)
C12 C11 C1 117.9(2)
C12 C11 Br1 107.10(15)
C1 C11 Br1 109.97(16)
C13 C12 C17 117.9(2)
C13 C12 C11 116.8(2)
C17 C12 C11 125.3(2)
C14 C13 C12 121.7(2)
C13 C14 C15 119.6(2)
C16 C15 C14 119.8(2)
C15 C16 C17 120.6(2)
C16 C17 C12 120.4(2)
C23 C18 C19 121.6(2)
C23 C18 S1 118.21(18)
C19 C18 S1 120.19(19)
C20 C19 C18 119.3(2)
C21 C20 C19 120.0(2)
C20 C21 C22 118.8(2)
C23 C22 C21 123.2(2)
C23 C22 N2 117.4(2)
C21 C22 N2 119.4(2)
C22 C23 C18 117.1(2)

loop_
_geom_bond_atom_site_label_1
_geom_bond_atom_site_label_2
_geom_bond_distance
Br1 C11 1.992(2)
S1 O1 1.4299(18)
S1 O2 1.4369(17)
S1 N1 1.617(2)
S1 C18 1.771(2)
O3 N2 1.219(3)
O4 N2 1.233(3)
N1 C4 1.477(3)
N1 C1 1.514(3)
N2 C22 1.471(3)
C1 C11 1.535(3)
C1 C5 1.544(3)
C1 C2 1.568(3)
C2 C3 1.526(3)
C3 C4 1.509(4)
C5 C10 1.398(3)
C5 C6 1.399(3)
C6 C7 1.392(3)
C7 C8 1.385(4)
C8 C9 1.389(4)
C9 C10 1.388(3)
C11 C12 1.513(3)
C12 C13 1.394(4)
C12 C17 1.402(3)
C13 C14 1.385(4)
C14 C15 1.387(4)
C15 C16 1.383(4)
C16 C17 1.390(4)
C18 C23 1.380(3)
C18 C19 1.396(3)
C19 C20 1.394(4)
C20 C21 1.378(4)
C21 C22 1.384(3)
C22 C23 1.378(3)
